data_2018435
loop_
_publ_author_name
'Blanco, Maria C.'
'Palma, Alirio'
'Cobo, Justo'
'Glidewell, Christopher'

_publ_section_title
;
 Nine closely related tetrahydro-1,4-epoxy-1-benzazepines carrying pendant
 heterocyclic substituents: hydrogen-bonded supramolecular assembly in
 zero, one and two dimensions
;
_journal_coeditor_code SK3430
_journal_issue 3
_journal_name_full 'Acta Crystallographica Section C'
_journal_page_first o131
_journal_page_last o140
_journal_paper_doi 10.1107/S010827011200707X
_journal_volume 68
_journal_year 2012
_chemical_formula_iupac 'C16 H14 F3 N O2 S'
_chemical_formula_moiety 'C16 H14 F3 N O2 S'
_chemical_formula_sum 'C16 H14 F3 N O2 S'
_chemical_formula_weight 341.35
_chemical_name_systematic
;
2-<i>exo</i>-(3-methylthiophen-2-yl)-7-trifluoromethoxy-2,3,4,5-tetrahydro-
1,4-epoxy-1<i>H</i>-1-benzazepine
;
_space_group_IT_number 14
_symmetry_cell_setting monoclinic
_symmetry_space_group_name_Hall '-P 2ybc'
_symmetry_space_group_name_H-M 'P 1 21/c 1'
_atom_sites_solution_hydrogens geom
_atom_sites_solution_primary direct
_atom_sites_solution_secondary difmap
_cell_angle_alpha 90.00
_cell_angle_beta 106.143(14)
_cell_angle_gamma 90.00
_cell_formula_units_Z 4
_cell_length_a 16.234(3)
_cell_length_b 5.6113(5)
_cell_length_c 16.665(3)
_cell_measurement_reflns_used 3348
_cell_measurement_temperature 120(2)
_cell_measurement_theta_max 27.51
_cell_measurement_theta_min 2.61
_cell_volume 1458.2(4)
_computing_cell_refinement 'DIRAX/LSQ (Duisenberg <i>et al.</i>, 2000)'
_computing_data_collection 'COLLECT (Nonius, 1999)'
_computing_data_reduction 'EVALCCD (Duisenberg <i>et al.</i>, 2003)'
_computing_molecular_graphics 'PLATON (Spek, 2009)'
_computing_publication_material
;
SHELXL97 (Sheldrick, 2008) and PLATON (Spek, 2009)
;
_computing_structure_refinement 'SHELXL97 (Sheldrick, 2008)'
_computing_structure_solution 'SIR2004 (Burla <i>et al.</i>, 2005)'
_diffrn_ambient_temperature 120(2)
_diffrn_detector_area_resol_mean 9.091
_diffrn_measured_fraction_theta_full 0.997
_diffrn_measured_fraction_theta_max 0.997
_diffrn_measurement_device_type 'Bruker Nonius KappaCCD area-detector'
_diffrn_measurement_method '\f and \w'
_diffrn_radiation_monochromator graphite
_diffrn_radiation_source 'Bruker Nonius FR591 rotating anode'
_diffrn_radiation_type 'Mo K\a'
_diffrn_radiation_wavelength 0.71073
_diffrn_reflns_av_R_equivalents 0.0695
_diffrn_reflns_av_sigmaI/netI 0.0411
_diffrn_reflns_limit_h_max 21
_diffrn_reflns_limit_h_min -21
_diffrn_reflns_limit_k_max 7
_diffrn_reflns_limit_k_min -7
_diffrn_reflns_limit_l_max 21
_diffrn_reflns_limit_l_min -21
_diffrn_reflns_number 21849
_diffrn_reflns_theta_full 27.51
_diffrn_reflns_theta_max 27.51
_diffrn_reflns_theta_min 2.61
_diffrn_standards_decay_% 0
_diffrn_standards_interval_count 0
_diffrn_standards_interval_time 0
_diffrn_standards_number 0
_exptl_absorpt_coefficient_mu 0.264
_exptl_absorpt_correction_T_max 0.939
_exptl_absorpt_correction_T_min 0.906
_exptl_absorpt_correction_type multi-scan
_exptl_absorpt_process_details '(SADABS; Sheldrick, 2003)'
_exptl_crystal_colour colourless
_exptl_crystal_density_diffrn 1.555
_exptl_crystal_density_method 'not measured'
_exptl_crystal_description block
_exptl_crystal_F_000 704
_exptl_crystal_size_max 0.38
_exptl_crystal_size_mid 0.32
_exptl_crystal_size_min 0.24
_refine_diff_density_max 0.297
_refine_diff_density_min -0.416
_refine_ls_extinction_method none
_refine_ls_goodness_of_fit_ref 1.114
_refine_ls_hydrogen_treatment constr
_refine_ls_matrix_type full
_refine_ls_number_parameters 209
_refine_ls_number_reflns 3348
_refine_ls_number_restraints 0
_refine_ls_restrained_S_all 1.114
_refine_ls_R_factor_all 0.0718
_refine_ls_R_factor_gt 0.0477
_refine_ls_shift/su_max 0.001
_refine_ls_shift/su_mean 0.000
_refine_ls_structure_factor_coef Fsqd
_refine_ls_weighting_details 'w = 1/[\s^2^(Fo^2^)+(0.0464P)^2^+1.2783P] where P=(Fo^2^+2Fc^2^)/3'
_refine_ls_weighting_scheme calc
_refine_ls_wR_factor_gt 0.1125
_refine_ls_wR_factor_ref 0.1279
_reflns_number_gt 2493
_reflns_number_total 3348
_reflns_threshold_expression I>2\s(I)
_cod_data_source_file sk3430.cif
_cod_data_source_block VIII
_cod_original_sg_symbol_H-M 'P 21/c'
_cod_database_code 2018435
_cod_database_fobs_code 2018435

loop_
_symmetry_equiv_pos_as_xyz
'x, y, z'
'-x, y+1/2, -z+1/2'
'-x, -y, -z'
'x, -y-1/2, z-1/2'

loop_
_atom_site_type_symbol
_atom_site_label
_atom_site_fract_x
_atom_site_fract_y
_atom_site_fract_z
_atom_site_U_iso_or_equiv
_atom_site_adp_type
_atom_site_calc_flag
_atom_site_refinement_flags
_atom_site_occupancy
_atom_site_symmetry_multiplicity
S S21 0.41310(4) 0.35094(11) 0.92562(4) 0.03043(17) Uani d . 1 1
F F1 0.01593(9) 1.1704(3) 0.33237(10) 0.0460(4) Uani d . 1 1
F F2 -0.00757(11) 0.8241(3) 0.37535(11) 0.0636(6) Uani d . 1 1
F F3 0.10805(11) 0.8884(3) 0.34085(10) 0.0501(4) Uani d . 1 1
O O14 0.39200(9) 0.4578(3) 0.67877(9) 0.0233(3) Uani d . 1 1
O O71 0.09158(10) 1.0632(3) 0.45501(10) 0.0324(4) Uani d . 1 1
N N1 0.30547(11) 0.4484(3) 0.68755(11) 0.0218(4) Uani d . 1 1
C C2 0.31597(14) 0.5535(4) 0.77282(13) 0.0237(4) Uani d . 1 1
H H2 0.2631 0.6467 0.7715 0.028 Uiso calc R 1 1
C C3 0.39199(14) 0.7315(4) 0.78423(14) 0.0269(5) Uani d . 1 1
H H3A 0.3729 0.8975 0.7884 0.032 Uiso calc R 1 1
H H3B 0.4388 0.6932 0.8349 0.032 Uiso calc R 1 1
C C4 0.42139(14) 0.6969(4) 0.70506(13) 0.0234(4) Uani d . 1 1
H H4 0.4853 0.7061 0.7187 0.028 Uiso calc R 1 1
C C5 0.38013(13) 0.8682(4) 0.63472(14) 0.0233(4) Uani d . 1 1
H H5A 0.3867 1.0337 0.6562 0.028 Uiso calc R 1 1
H H5B 0.4094 0.8559 0.5901 0.028 Uiso calc R 1 1
C C5a 0.28585(13) 0.8114(4) 0.59901(13) 0.0226(4) Uani d . 1 1
C C6 0.23136(13) 0.9575(4) 0.53963(13) 0.0240(4) Uani d . 1 1
H H6 0.2530 1.0957 0.5194 0.029 Uiso calc R 1 1
C C7 0.14545(14) 0.8985(4) 0.51059(14) 0.0267(5) Uani d . 1 1
C C8 0.11120(15) 0.6989(4) 0.53724(15) 0.0308(5) Uani d . 1 1
H H8 0.0517 0.6649 0.5173 0.037 Uiso calc R 1 1
C C9 0.16605(14) 0.5487(4) 0.59399(14) 0.0283(5) Uani d . 1 1
H H9 0.1445 0.4066 0.6117 0.034 Uiso calc R 1 1
C C9a 0.25238(13) 0.6061(4) 0.62495(13) 0.0223(4) Uani d . 1 1
C C22 0.32612(13) 0.3607(4) 0.83779(13) 0.0231(4) Uani d . 1 1
C C23 0.26886(14) 0.1832(4) 0.84007(14) 0.0255(5) Uani d . 1 1
C C24 0.29619(16) 0.0410(4) 0.91387(14) 0.0306(5) Uani d . 1 1
H H24 0.2639 -0.0887 0.9258 0.037 Uiso calc R 1 1
C C25 0.37292(16) 0.1100(5) 0.96509(15) 0.0327(5) Uani d . 1 1
H H25 0.4008 0.0342 1.0164 0.039 Uiso calc R 1 1
C C71 0.05325(16) 0.9854(5) 0.37774(16) 0.0360(6) Uani d . 1 1
C C231 0.18665(15) 0.1382(4) 0.77280(15) 0.0317(5) Uani d . 1 1
H H23A 0.1996 0.0625 0.7247 0.048 Uiso calc R 1 1
H H23B 0.1572 0.2899 0.7554 0.048 Uiso calc R 1 1
H H23C 0.1497 0.0330 0.7945 0.048 Uiso calc R 1 1

loop_
_atom_site_aniso_label
_atom_site_aniso_U_11
_atom_site_aniso_U_22
_atom_site_aniso_U_33
_atom_site_aniso_U_12
_atom_site_aniso_U_13
_atom_site_aniso_U_23
N1 0.0215(9) 0.0197(9) 0.0234(9) -0.0004(7) 0.0050(7) 0.0004(7)
C2 0.0259(11) 0.0211(10) 0.0237(11) -0.0005(9) 0.0062(9) -0.0023(9)
C3 0.0306(11) 0.0242(11) 0.0259(11) -0.0048(9) 0.0078(9) -0.0050(9)
C4 0.0227(10) 0.0187(10) 0.0275(11) -0.0027(8) 0.0050(8) -0.0010(8)
C5 0.0229(10) 0.0182(10) 0.0285(11) -0.0023(8) 0.0064(9) 0.0010(9)
C5a 0.0236(10) 0.0200(10) 0.0237(10) -0.0005(8) 0.0059(8) -0.0028(8)
C6 0.0250(10) 0.0196(10) 0.0273(11) 0.0008(9) 0.0072(9) 0.0003(9)
C7 0.0275(11) 0.0261(11) 0.0240(11) 0.0042(9) 0.0029(9) 0.0023(9)
C8 0.0247(11) 0.0321(13) 0.0315(12) -0.0042(10) 0.0011(9) 0.0008(10)
C9 0.0282(11) 0.0264(11) 0.0274(11) -0.0067(9) 0.0027(9) 0.0018(9)
C9a 0.0248(10) 0.0195(10) 0.0206(10) 0.0002(8) 0.0031(8) -0.0015(8)
O14 0.0233(7) 0.0184(7) 0.0277(8) 0.0006(6) 0.0061(6) -0.0031(6)
O71 0.0294(8) 0.0315(9) 0.0316(9) 0.0057(7) 0.0005(7) 0.0047(7)
C71 0.0326(13) 0.0377(14) 0.0333(13) -0.0030(11) 0.0018(10) 0.0092(11)
F1 0.0378(8) 0.0546(10) 0.0398(9) 0.0105(7) 0.0013(7) 0.0198(7)
F2 0.0493(10) 0.0755(13) 0.0484(10) -0.0325(9) -0.0158(8) 0.0236(9)
F3 0.0643(11) 0.0499(10) 0.0364(8) 0.0133(8) 0.0143(8) 0.0053(7)
S21 0.0280(3) 0.0382(3) 0.0228(3) 0.0005(3) 0.0032(2) 0.0009(2)
C22 0.0236(10) 0.0229(10) 0.0225(10) 0.0019(9) 0.0060(8) -0.0010(9)
C23 0.0269(11) 0.0241(11) 0.0270(11) 0.0023(9) 0.0097(9) -0.0003(9)
C24 0.0383(13) 0.0286(12) 0.0280(12) 0.0034(10) 0.0145(10) 0.0034(10)
C25 0.0376(13) 0.0358(13) 0.0249(11) 0.0082(11) 0.0091(10) 0.0041(10)
C231 0.0300(12) 0.0293(12) 0.0345(13) -0.0052(10) 0.0070(10) 0.0022(10)

loop_
_atom_type_symbol
_atom_type_description
_atom_type_scat_dispersion_real
_atom_type_scat_dispersion_imag
_atom_type_scat_source
C C 0.0033 0.0016 'International Tables Vol C Tables 4.2.6.8 and 6.1.1.4'
H H 0.0000 0.0000 'International Tables Vol C Tables 4.2.6.8 and 6.1.1.4'
F F 0.0171 0.0103 'International Tables Vol C Tables 4.2.6.8 and 6.1.1.4'
N N 0.0061 0.0033 'International Tables Vol C Tables 4.2.6.8 and 6.1.1.4'
O O 0.0106 0.0060 'International Tables Vol C Tables 4.2.6.8 and 6.1.1.4'
S S 0.1246 0.1234 'International Tables Vol C Tables 4.2.6.8 and 6.1.1.4'

loop_
_geom_angle_atom_site_label_1
_geom_angle_atom_site_label_2
_geom_angle_atom_site_label_3
_geom_angle
O14 N1 C9a 107.61(15)
O14 N1 C2 102.84(14)
C9a N1 C2 109.17(16)
N1 C2 C22 111.01(17)
N1 C2 C3 104.15(16)
C22 C2 C3 116.62(18)
N1 C2 H2 108.2
C22 C2 H2 108.2
C3 C2 H2 108.2
C4 C3 C2 103.83(17)
C4 C3 H3A 111.0
C2 C3 H3A 111.0
C4 C3 H3B 111.0
C2 C3 H3B 111.0
H3A C3 H3B 109.0
O14 C4 C5 108.33(17)
O14 C4 C3 102.82(17)
C5 C4 C3 114.04(18)
O14 C4 H4 110.5
C5 C4 H4 110.5
C3 C4 H4 110.5
C5a C5 C4 110.53(17)
C5a C5 H5A 109.5
C4 C5 H5A 109.5
C5a C5 H5B 109.5
C4 C5 H5B 109.5
H5A C5 H5B 108.1
C9a C5a C6 118.75(19)
C9a C5a C5 119.43(19)
C6 C5a C5 121.82(19)
C7 C6 C5a 119.1(2)
C7 C6 H6 120.5
C5a C6 H6 120.5
C8 C7 C6 122.7(2)
C8 C7 O71 120.5(2)
C6 C7 O71 116.7(2)
C7 C8 C9 118.2(2)
C7 C8 H8 120.9
C9 C8 H8 120.9
C8 C9 C9a 120.1(2)
C8 C9 H9 120.0
C9a C9 H9 120.0
C9 C9a C5a 121.1(2)
C9 C9a N1 117.45(19)
C5a C9a N1 121.42(18)
C4 O14 N1 104.42(14)
C71 O71 C7 116.85(19)
F1 C71 F3 108.4(2)
F1 C71 F2 107.3(2)
F3 C71 F2 107.1(2)
F1 C71 O71 108.0(2)
F3 C71 O71 112.7(2)
F2 C71 O71 113.1(2)
C25 S21 C22 92.38(11)
C23 C22 C2 127.0(2)
C23 C22 S21 110.75(17)
C2 C22 S21 122.09(16)
C22 C23 C24 112.3(2)
C22 C23 C231 124.7(2)
C24 C23 C231 123.1(2)
C25 C24 C23 113.2(2)
C25 C24 H24 123.4
C23 C24 H24 123.4
C24 C25 S21 111.44(18)
C24 C25 H25 124.3
S21 C25 H25 124.3
C23 C231 H23A 109.5
C23 C231 H23B 109.5
H23A C231 H23B 109.5
C23 C231 H23C 109.5
H23A C231 H23C 109.5
H23B C231 H23C 109.5

loop_
_geom_bond_atom_site_label_1
_geom_bond_atom_site_label_2
_geom_bond_distance
N1 O14 1.453(2)
N1 C9a 1.454(3)
N1 C2 1.504(3)
C2 C22 1.507(3)
C2 C3 1.558(3)
C2 H2 1.0000
C3 C4 1.535(3)
C3 H3A 0.9900
C3 H3B 0.9900
C4 O14 1.450(2)
C4 C5 1.520(3)
C4 H4 1.0000
C5 C5a 1.514(3)
C5 H5A 0.9900
C5 H5B 0.9900
C5a C9a 1.393(3)
C5a C6 1.396(3)
C6 C7 1.383(3)
C6 H6 0.9500
C7 C8 1.378(3)
C7 O71 1.424(3)
C8 C9 1.389(3)
C8 H8 0.9500
C9 C9a 1.390(3)
C9 H9 0.9500
O71 C71 1.338(3)
C71 F1 1.327(3)
C71 F3 1.330(3)
C71 F2 1.332(3)
S21 C25 1.710(3)
S21 C22 1.729(2)
C22 C23 1.370(3)
C23 C24 1.429(3)
C23 C231 1.507(3)
C24 C25 1.356(3)
C24 H24 0.9500
C25 H25 0.9500
C231 H23A 0.9800
C231 H23B 0.9800
C231 H23C 0.9800

loop_
_geom_hbond_atom_site_label_D
_geom_hbond_atom_site_label_H
_geom_hbond_atom_site_label_A
_geom_hbond_site_symmetry_A
_geom_hbond_distance_DH
_geom_hbond_distance_HA
_geom_hbond_distance_DA
_geom_hbond_angle_DHA
_geom_hbond_publ_flag
C5 H5A O14 1_565 0.99 2.41 3.383(3) 168 no
C3 H3A Cg2 1_565 0.99 2.70 3.533(3) 142 no

loop_
_geom_torsion_atom_site_label_1
_geom_torsion_atom_site_label_2
_geom_torsion_atom_site_label_3
_geom_torsion_atom_site_label_4
_geom_torsion
O14 N1 C2 C22 -96.50(18)
C9a N1 C2 C22 149.43(17)
O14 N1 C2 C3 29.79(19)
C9a N1 C2 C3 -84.3(2)
N1 C2 C3 C4 -3.6(2)
C22 C2 C3 C4 119.1(2)
C2 C3 C4 O14 -23.8(2)
C2 C3 C4 C5 93.2(2)
O14 C4 C5 C5a 44.4(2)
C3 C4 C5 C5a -69.4(2)
C4 C5 C5a C9a -7.7(3)
C4 C5 C5a C6 173.21(19)
C9a C5a C6 C7 2.2(3)
C5 C5a C6 C7 -178.7(2)
C5a C6 C7 C8 -0.7(3)
C5a C6 C7 O71 175.31(19)
C6 C7 C8 C9 -1.7(4)
O71 C7 C8 C9 -177.5(2)
C7 C8 C9 C9a 2.5(4)
C8 C9 C9a C5a -1.1(3)
C8 C9 C9a N1 176.7(2)
C6 C5a C9a C9 -1.3(3)
C5 C5a C9a C9 179.6(2)
C6 C5a C9a N1 -179.03(19)
C5 C5a C9a N1 1.9(3)
O14 N1 C9a C9 150.29(19)
C2 N1 C9a C9 -98.8(2)
O14 N1 C9a C5a -31.9(2)
C2 N1 C9a C5a 79.0(2)
C5 C4 O14 N1 -76.87(19)
C3 C4 O14 N1 44.16(19)
C9a N1 O14 C4 68.27(18)
C2 N1 O14 C4 -46.93(18)
C8 C7 O71 C71 -66.6(3)
C6 C7 O71 C71 117.3(2)
C7 O71 C71 F1 -171.56(18)
C7 O71 C71 F3 -51.9(3)
C7 O71 C71 F2 69.8(3)
N1 C2 C22 C23 -59.9(3)
C3 C2 C22 C23 -178.9(2)
N1 C2 C22 S21 124.53(17)
C3 C2 C22 S21 5.5(3)
C25 S21 C22 C23 0.06(18)
C25 S21 C22 C2 176.31(18)
C2 C22 C23 C24 -175.7(2)
S21 C22 C23 C24 0.3(2)
C2 C22 C23 C231 4.9(4)
S21 C22 C23 C231 -179.03(18)
C22 C23 C24 C25 -0.7(3)
C231 C23 C24 C25 178.7(2)
C23 C24 C25 S21 0.7(3)
C22 S21 C25 C24 -0.44(19)
